data_2016535
loop_
_publ_author_name
'Ramos Silva, Manuela'
'Moreira, V\^ania M.'
'Cardoso, Cl\'audia'
'Matos Beja, Ana'
'Salvador, Jorge A. R.'

_publ_section_title
;
 1<i>H</i>-Indazole and 2<i>H</i>-indazole derivatives of
 androsta-5,16-dien-3\b-ol
;
_journal_coeditor_code DN3083
_journal_issue 4
_journal_name_full 'Acta Crystallographica Section C'
_journal_page_first o217
_journal_page_last o219
_journal_paper_doi 10.1107/S0108270108005842
_journal_volume 64
_journal_year 2008
_chemical_formula_iupac 'C26 H32 N2 O'
_chemical_formula_moiety 'C26 H32 N2 O'
_chemical_formula_sum 'C26 H32 N2 O'
_chemical_formula_weight 388.54
_chemical_name_systematic
;
17-(1<i>H</i>-indazol-1-yl)androsta-5,16-dien-3\b-ol
;
_space_group_IT_number 19
_symmetry_cell_setting orthorhombic
_symmetry_space_group_name_Hall 'P 2ac 2ab'
_symmetry_space_group_name_H-M 'P 21 21 21'
_atom_sites_solution_hydrogens geom
_atom_sites_solution_primary direct
_atom_sites_solution_secondary difmap
_audit_creation_method SHELXL97
_cell_angle_alpha 90.00
_cell_angle_beta 90.00
_cell_angle_gamma 90.00
_cell_formula_units_Z 4
_cell_length_a 6.04450(10)
_cell_length_b 12.1149(2)
_cell_length_c 28.9321(4)
_cell_measurement_reflns_used 6240
_cell_measurement_temperature 293(2)
_cell_measurement_theta_max 28.74
_cell_measurement_theta_min 2.98
_cell_volume 2118.65(6)
_computing_cell_refinement 'SAINT (Bruker, 2003)'
_computing_data_collection 'SMART (Bruker, 2003)'
_computing_data_reduction 'SAINT (Bruker, 2003)'
_computing_molecular_graphics
;
ORTEPIII (Burnett & Johnson, 1996), ORTEP-3 for Windows (Farrugia,
1997)
and PLATON (Spek, 2003)
;
_computing_publication_material 'SHELXL97 (Sheldrick, 2008)'
_computing_structure_refinement 'SHELXL97 (Sheldrick, 2008)'
_computing_structure_solution 'SHELXS97 (Sheldrick, 2008)'
_diffrn_ambient_temperature 293(2)
_diffrn_measured_fraction_theta_full 1.000
_diffrn_measured_fraction_theta_max 0.998
_diffrn_measurement_device_type 'Bruker APEX CCD area-detector'
_diffrn_measurement_method '\f and \w'
_diffrn_radiation_monochromator graphite
_diffrn_radiation_source 'fine-focus sealed tube'
_diffrn_radiation_type MoK\a
_diffrn_radiation_wavelength 0.71073
_diffrn_reflns_av_R_equivalents 0.0570
_diffrn_reflns_av_sigmaI/netI 0.0241
_diffrn_reflns_limit_h_max 7
_diffrn_reflns_limit_h_min -7
_diffrn_reflns_limit_k_max 15
_diffrn_reflns_limit_k_min -15
_diffrn_reflns_limit_l_max 36
_diffrn_reflns_limit_l_min -36
_diffrn_reflns_number 48693
_diffrn_reflns_theta_full 25.00
_diffrn_reflns_theta_max 26.40
_diffrn_reflns_theta_min 1.82
_exptl_absorpt_coefficient_mu 0.074
_exptl_absorpt_correction_T_max 0.998
_exptl_absorpt_correction_T_min 0.915
_exptl_absorpt_correction_type multi-scan
_exptl_absorpt_process_details '(SADABS;  Sheldrick, 2000)'
_exptl_crystal_colour colourless
_exptl_crystal_density_diffrn 1.218
_exptl_crystal_density_method 'not measured'
_exptl_crystal_description plate
_exptl_crystal_F_000 840
_exptl_crystal_size_max 0.22
_exptl_crystal_size_mid 0.15
_exptl_crystal_size_min 0.03
_refine_diff_density_max 0.192
_refine_diff_density_min -0.235
_refine_ls_extinction_method none
_refine_ls_goodness_of_fit_ref 1.090
_refine_ls_hydrogen_treatment mixed
_refine_ls_matrix_type full
_refine_ls_number_parameters 267
_refine_ls_number_reflns 2520
_refine_ls_number_restraints 0
_refine_ls_restrained_S_all 1.090
_refine_ls_R_factor_all 0.0629
_refine_ls_R_factor_gt 0.0402
_refine_ls_shift/su_max 0.000
_refine_ls_shift/su_mean 0.000
_refine_ls_structure_factor_coef Fsqd
_refine_ls_weighting_details 'calc w = 1/[\s^2^(Fo^2^)+(0.0926P)^2^] where P=(Fo^2^+2Fc^2^)/3'
_refine_ls_weighting_scheme calc
_refine_ls_wR_factor_gt 0.1088
_refine_ls_wR_factor_ref 0.1391
_reflns_number_gt 1985
_reflns_number_total 2520
_reflns_threshold_expression I>2\s(I)
_cod_data_source_file dn3083.cif
_cod_data_source_block I
_cod_original_cell_volume 2118.66(6)
_cod_database_code 2016535
_cod_database_fobs_code 2016535

loop_
_symmetry_equiv_pos_as_xyz
'x, y, z'
'-x+1/2, -y, z+1/2'
'x+1/2, -y+1/2, -z'
'-x, y+1/2, -z+1/2'

loop_
_atom_site_type_symbol
_atom_site_label
_atom_site_fract_x
_atom_site_fract_y
_atom_site_fract_z
_atom_site_U_iso_or_equiv
_atom_site_adp_type
_atom_site_calc_flag
_atom_site_refinement_flags
_atom_site_occupancy
C C1 0.4403(5) 0.8173(3) 0.36614(9) 0.0468(8) Uani d . 1
H H1A 0.3467 0.8788 0.3573 0.056 Uiso calc R 1
H H1B 0.3552 0.7501 0.3621 0.056 Uiso calc R 1
C C2 0.5001(5) 0.8291(3) 0.41746(9) 0.0512(8) Uani d . 1
H H2A 0.5720 0.8997 0.4225 0.061 Uiso calc R 1
H H2B 0.3660 0.8275 0.4359 0.061 Uiso calc R 1
C C3 0.6510(6) 0.7380(3) 0.43266(9) 0.0536(8) Uani d . 1
H H3 0.5744 0.6672 0.4291 0.064 Uiso calc R 1
O O3 0.7171(5) 0.7507(3) 0.48018(7) 0.0746(8) Uani d . 1
H H3A 0.595(9) 0.762(5) 0.4899(16) 0.112 Uiso d . 1
C C4 0.8576(6) 0.7370(3) 0.40365(9) 0.0497(8) Uani d . 1
H H4A 0.9484 0.6744 0.4125 0.060 Uiso calc R 1
H H4B 0.9417 0.8036 0.4096 0.060 Uiso calc R 1
C C5 0.8071(5) 0.7297(2) 0.35240(9) 0.0361(6) Uani d . 1
C C6 0.9042(5) 0.6553(2) 0.32591(9) 0.0423(7) Uani d . 1
H H6 1.0004 0.6060 0.3402 0.051 Uiso calc R 1
C C7 0.8726(5) 0.6433(2) 0.27466(8) 0.0412(7) Uani d . 1
H H7A 0.7878 0.5769 0.2686 0.049 Uiso calc R 1
H H7B 1.0161 0.6349 0.2600 0.049 Uiso calc R 1
C C8 0.7537(4) 0.7420(2) 0.25322(8) 0.0299(5) Uani d . 1
H H8 0.8580 0.8035 0.2501 0.036 Uiso calc R 1
C C9 0.5607(4) 0.7775(2) 0.28491(8) 0.0310(6) Uani d . 1
H H9 0.4715 0.7110 0.2899 0.037 Uiso calc R 1
C C10 0.6419(4) 0.8137(2) 0.33351(8) 0.0322(6) Uani d . 1
C C11 0.4050(5) 0.8621(3) 0.26235(8) 0.0422(7) Uani d . 1
H H11A 0.4770 0.9337 0.2628 0.051 Uiso calc R 1
H H11B 0.2724 0.8678 0.2811 0.051 Uiso calc R 1
C C12 0.3358(4) 0.8365(3) 0.21234(8) 0.0402(7) Uani d . 1
H H12A 0.2380 0.7730 0.2119 0.048 Uiso calc R 1
H H12B 0.2563 0.8990 0.1995 0.048 Uiso calc R 1
C C13 0.5411(4) 0.8126(2) 0.18304(8) 0.0309(6) Uani d . 1
C C14 0.6586(4) 0.7139(2) 0.20589(8) 0.0308(6) Uani d . 1
H H14 0.5412 0.6601 0.2120 0.037 Uiso calc R 1
C C15 0.7994(5) 0.6622(2) 0.16715(8) 0.0425(7) Uani d . 1
H H15A 0.9427 0.6977 0.1645 0.051 Uiso calc R 1
H H15B 0.8199 0.5835 0.1718 0.051 Uiso calc R 1
C C16 0.6563(5) 0.6856(2) 0.12596(9) 0.0459(7) Uani d . 1
H H16 0.6666 0.6480 0.0980 0.055 Uiso calc R 1
C C17 0.5136(5) 0.7660(2) 0.13413(8) 0.0378(6) Uani d . 1
N N17A 0.3861(4) 0.8210(2) 0.10060(8) 0.0450(6) Uani d . 1
N N17B 0.1850(4) 0.8643(3) 0.11279(9) 0.0543(7) Uani d . 1
C C17A 0.1169(6) 0.9223(3) 0.07711(10) 0.0582(9) Uani d . 1
H H17A -0.0172 0.9599 0.0761 0.070 Uiso calc R 1
C C17B 0.2723(6) 0.9207(3) 0.04034(11) 0.0511(8) Uani d . 1
C C17C 0.2849(7) 0.9689(3) -0.00326(12) 0.0642(10) Uani d . 1
H H17C 0.1711 1.0134 -0.0143 0.077 Uiso calc R 1
C C17D 0.4690(8) 0.9492(3) -0.02956(12) 0.0709(11) Uani d . 1
H H17D 0.4806 0.9810 -0.0587 0.085 Uiso calc R 1
C C17E 0.6395(7) 0.8821(3) -0.01323(11) 0.0648(10) Uani d . 1
H H17E 0.7624 0.8703 -0.0319 0.078 Uiso calc R 1
C C17F 0.6318(6) 0.8327(3) 0.02974(10) 0.0545(8) Uani d . 1
H H17F 0.7453 0.7874 0.0403 0.065 Uiso calc R 1
C C17G 0.4450(5) 0.8542(3) 0.05654(9) 0.0427(7) Uani d . 1
C C18 0.6856(5) 0.9158(2) 0.17774(10) 0.0432(7) Uani d . 1
H H18A 0.8241 0.8959 0.1638 0.065 Uiso calc R 1
H H18B 0.7122 0.9477 0.2076 0.065 Uiso calc R 1
H H18C 0.6110 0.9686 0.1585 0.065 Uiso calc R 1
C C19 0.7532(5) 0.9283(2) 0.33242(10) 0.0451(7) Uani d . 1
H H19A 0.8232 0.9423 0.3616 0.068 Uiso calc R 1
H H19B 0.6434 0.9839 0.3267 0.068 Uiso calc R 1
H H19C 0.8622 0.9300 0.3083 0.068 Uiso calc R 1

loop_
_atom_site_aniso_label
_atom_site_aniso_U_11
_atom_site_aniso_U_22
_atom_site_aniso_U_33
_atom_site_aniso_U_12
_atom_site_aniso_U_13
_atom_site_aniso_U_23
C1 0.0380(15) 0.072(2) 0.0305(14) 0.0023(15) 0.0034(13) -0.0056(14)
C2 0.0515(18) 0.073(2) 0.0292(14) 0.0016(18) 0.0085(14) -0.0046(14)
C3 0.072(2) 0.063(2) 0.0263(14) -0.0065(19) -0.0028(15) 0.0002(14)
O3 0.099(2) 0.0963(19) 0.0280(11) 0.005(2) -0.0096(13) 0.0017(13)
C4 0.0585(19) 0.0552(18) 0.0353(15) 0.0070(17) -0.0097(14) -0.0001(14)
C5 0.0369(14) 0.0408(15) 0.0307(13) -0.0009(13) -0.0045(12) 0.0032(12)
C6 0.0453(15) 0.0425(15) 0.0390(15) 0.0091(14) -0.0085(13) 0.0060(12)
C7 0.0479(16) 0.0400(15) 0.0356(14) 0.0109(14) -0.0025(13) 0.0001(12)
C8 0.0307(12) 0.0303(12) 0.0286(12) 0.0023(11) 0.0006(10) 0.0005(10)
C9 0.0276(12) 0.0385(14) 0.0268(12) -0.0009(11) -0.0001(10) 0.0002(11)
C10 0.0323(13) 0.0384(14) 0.0259(12) 0.0017(12) 0.0000(11) -0.0022(11)
C11 0.0343(14) 0.0612(18) 0.0311(13) 0.0163(14) -0.0002(12) -0.0053(13)
C12 0.0339(14) 0.0569(17) 0.0298(13) 0.0095(14) -0.0036(12) -0.0019(13)
C13 0.0289(12) 0.0370(13) 0.0267(12) 0.0015(11) -0.0025(10) -0.0013(10)
C14 0.0313(12) 0.0330(13) 0.0280(12) -0.0007(11) 0.0013(10) -0.0017(10)
C15 0.0509(16) 0.0437(16) 0.0328(14) 0.0127(14) 0.0010(13) -0.0052(12)
C16 0.0582(18) 0.0521(17) 0.0274(14) 0.0055(16) 0.0008(14) -0.0080(12)
C17 0.0421(15) 0.0450(15) 0.0263(13) -0.0016(14) -0.0044(12) 0.0000(12)
N17A 0.0434(13) 0.0607(16) 0.0309(12) 0.0068(13) -0.0031(11) 0.0001(11)
N17B 0.0419(14) 0.0769(18) 0.0441(14) 0.0087(14) -0.0035(12) -0.0020(14)
C17A 0.0534(18) 0.072(2) 0.0490(18) 0.0118(19) -0.0126(16) -0.0005(17)
C17B 0.062(2) 0.0498(17) 0.0418(16) -0.0034(17) -0.0131(16) 0.0013(14)
C17C 0.088(3) 0.055(2) 0.050(2) 0.000(2) -0.016(2) 0.0107(16)
C17D 0.105(3) 0.067(2) 0.0410(18) -0.016(2) -0.010(2) 0.0130(17)
C17E 0.078(2) 0.074(2) 0.0422(17) -0.015(2) 0.0074(19) 0.0035(17)
C17F 0.0587(19) 0.063(2) 0.0413(17) -0.0014(17) 0.0014(15) 0.0012(15)
C17G 0.0503(17) 0.0472(17) 0.0306(14) -0.0070(15) -0.0076(13) -0.0019(13)
C18 0.0475(16) 0.0390(15) 0.0430(15) -0.0024(14) -0.0042(14) 0.0047(12)
C19 0.0534(18) 0.0412(15) 0.0407(15) -0.0029(15) -0.0090(14) -0.0045(12)

loop_
_atom_type_symbol
_atom_type_description
_atom_type_scat_dispersion_real
_atom_type_scat_dispersion_imag
_atom_type_scat_source
C C 0.0033 0.0016 'International Tables Vol C Tables 4.2.6.8 and 6.1.1.4'
H H 0.0000 0.0000 'International Tables Vol C Tables 4.2.6.8 and 6.1.1.4'
N N 0.0061 0.0033 'International Tables Vol C Tables 4.2.6.8 and 6.1.1.4'
O O 0.0106 0.0060 'International Tables Vol C Tables 4.2.6.8 and 6.1.1.4'

loop_
_geom_angle_atom_site_label_1
_geom_angle_atom_site_label_2
_geom_angle_atom_site_label_3
_geom_angle
C2 C1 C10 114.1(2)
C2 C1 H1A 108.7
C10 C1 H1A 108.7
C2 C1 H1B 108.7
C10 C1 H1B 108.7
H1A C1 H1B 107.6
C3 C2 C1 111.0(3)
C3 C2 H2A 109.4
C1 C2 H2A 109.4
C3 C2 H2B 109.4
C1 C2 H2B 109.4
H2A C2 H2B 108.0
O3 C3 C2 111.7(3)
O3 C3 C4 107.7(3)
C2 C3 C4 110.3(3)
O3 C3 H3 109.0
C2 C3 H3 109.0
C4 C3 H3 109.0
C3 O3 H3A 96(4)
C3 C4 C5 112.3(3)
C3 C4 H4A 109.2
C5 C4 H4A 109.2
C3 C4 H4B 109.2
C5 C4 H4B 109.2
H4A C4 H4B 107.9
C6 C5 C4 121.1(3)
C6 C5 C10 122.5(2)
C4 C5 C10 116.3(2)
C5 C6 C7 125.6(3)
C5 C6 H6 117.2
C7 C6 H6 117.2
C6 C7 C8 112.7(2)
C6 C7 H7A 109.1
C8 C7 H7A 109.1
C6 C7 H7B 109.1
C8 C7 H7B 109.1
H7A C7 H7B 107.8
C14 C8 C7 111.6(2)
C14 C8 C9 108.10(19)
C7 C8 C9 109.4(2)
C14 C8 H8 109.2
C7 C8 H8 109.2
C9 C8 H8 109.2
C11 C9 C8 113.33(18)
C11 C9 C10 112.9(2)
C8 C9 C10 112.2(2)
C11 C9 H9 105.9
C8 C9 H9 105.9
C10 C9 H9 105.9
C5 C10 C1 108.5(2)
C5 C10 C19 108.8(2)
C1 C10 C19 109.4(2)
C5 C10 C9 110.1(2)
C1 C10 C9 108.2(2)
C19 C10 C9 111.9(2)
C9 C11 C12 115.6(2)
C9 C11 H11A 108.4
C12 C11 H11A 108.4
C9 C11 H11B 108.4
C12 C11 H11B 108.4
H11A C11 H11B 107.5
C13 C12 C11 109.8(2)
C13 C12 H12A 109.7
C11 C12 H12A 109.7
C13 C12 H12B 109.7
C11 C12 H12B 109.7
H12A C12 H12B 108.2
C12 C13 C18 111.3(2)
C12 C13 C17 119.6(2)
C18 C13 C17 105.7(2)
C12 C13 C14 106.4(2)
C18 C13 C14 114.4(2)
C17 C13 C14 99.2(2)
C8 C14 C13 112.74(19)
C8 C14 C15 122.4(2)
C13 C14 C15 104.98(19)
C8 C14 H14 105.1
C13 C14 H14 105.1
C15 C14 H14 105.1
C16 C15 C14 100.5(2)
C16 C15 H15A 111.7
C14 C15 H15A 111.7
C16 C15 H15B 111.7
C14 C15 H15B 111.7
H15A C15 H15B 109.4
C17 C16 C15 111.9(2)
C17 C16 H16 124.0
C15 C16 H16 124.0
C16 C17 N17A 125.7(2)
C16 C17 C13 111.5(2)
N17A C17 C13 121.4(2)
N17B N17A C17G 110.8(2)
N17B N17A C17 119.3(2)
C17G N17A C17 129.2(3)
C17A N17B N17A 106.3(3)
N17B C17A C17B 112.0(3)
N17B C17A H17A 124.0
C17B C17A H17A 124.0
C17C C17B C17G 120.3(3)
C17C C17B C17A 135.2(3)
C17G C17B C17A 104.5(3)
C17D C17C C17B 118.3(4)
C17D C17C H17C 120.8
C17B C17C H17C 120.8
C17C C17D C17E 120.9(3)
C17C C17D H17D 119.5
C17E C17D H17D 119.5
C17F C17E C17D 122.2(4)
C17F C17E H17E 118.9
C17D C17E H17E 118.9
C17E C17F C17G 116.6(3)
C17E C17F H17F 121.7
C17G C17F H17F 121.7
N17A C17G C17F 131.8(3)
N17A C17G C17B 106.5(3)
C17F C17G C17B 121.7(3)
C13 C18 H18A 109.5
C13 C18 H18B 109.5
H18A C18 H18B 109.5
C13 C18 H18C 109.5
H18A C18 H18C 109.5
H18B C18 H18C 109.5
C10 C19 H19A 109.5
C10 C19 H19B 109.5
H19A C19 H19B 109.5
C10 C19 H19C 109.5
H19A C19 H19C 109.5
H19B C19 H19C 109.5

loop_
_geom_bond_atom_site_label_1
_geom_bond_atom_site_label_2
_geom_bond_distance
C1 C2 1.535(4)
C1 C10 1.542(4)
C1 H1A 0.9700
C1 H1B 0.9700
C2 C3 1.498(5)
C2 H2A 0.9700
C2 H2B 0.9700
C3 O3 1.440(3)
C3 C4 1.505(5)
C3 H3 0.9800
O3 H3A 0.80(6)
C4 C5 1.516(4)
C4 H4A 0.9700
C4 H4B 0.9700
C5 C6 1.322(4)
C5 C10 1.526(4)
C6 C7 1.502(3)
C6 H6 0.9300
C7 C8 1.527(4)
C7 H7A 0.9700
C7 H7B 0.9700
C8 C14 1.524(3)
C8 C9 1.545(3)
C8 H8 0.9800
C9 C11 1.537(4)
C9 C10 1.553(3)
C9 H9 0.9800
C10 C19 1.543(4)
C11 C12 1.538(3)
C11 H11A 0.9700
C11 H11B 0.9700
C12 C13 1.530(4)
C12 H12A 0.9700
C12 H12B 0.9700
C13 C18 1.533(4)
C13 C17 1.533(3)
C13 C14 1.540(3)
C14 C15 1.541(3)
C14 H14 0.9800
C15 C16 1.499(4)
C15 H15A 0.9700
C15 H15B 0.9700
C16 C17 1.323(4)
C16 H16 0.9300
C17 N17A 1.407(3)
N17A N17B 1.370(4)
N17A C17G 1.383(3)
N17B C17A 1.315(4)
C17A C17B 1.419(4)
C17A H17A 0.9300
C17B C17C 1.392(4)
C17B C17G 1.400(5)
C17C C17D 1.369(6)
C17C H17C 0.9300
C17D C17E 1.395(6)
C17D H17D 0.9300
C17E C17F 1.381(4)
C17E H17E 0.9300
C17F C17G 1.394(4)
C17F H17F 0.9300
C18 H18A 0.9600
C18 H18B 0.9600
C18 H18C 0.9600
C19 H19A 0.9600
C19 H19B 0.9600
C19 H19C 0.9600

loop_
_geom_hbond_atom_site_label_D
_geom_hbond_atom_site_label_H
_geom_hbond_atom_site_label_A
_geom_hbond_site_symmetry_A
_geom_hbond_distance_DH
_geom_hbond_distance_HA
_geom_hbond_distance_DA
_geom_hbond_angle_DHA
O3 H3A O3 3_466 0.80(6) 2.45(5) 3.233(4) 167(6)

loop_
_geom_torsion_atom_site_label_1
_geom_torsion_atom_site_label_2
_geom_torsion_atom_site_label_3
_geom_torsion_atom_site_label_4
_geom_torsion
C10 C1 C2 C3 -56.6(4)
C1 C2 C3 O3 177.3(3)
C1 C2 C3 C4 57.5(4)
O3 C3 C4 C5 -177.1(3)
C2 C3 C4 C5 -54.9(4)
C3 C4 C5 C6 -129.3(3)
C3 C4 C5 C10 51.5(4)
C4 C5 C6 C7 -177.8(3)
C10 C5 C6 C7 1.4(5)
C5 C6 C7 C8 12.5(4)
C6 C7 C8 C14 -161.8(2)
C6 C7 C8 C9 -42.2(3)
C14 C8 C9 C11 -47.8(3)
C7 C8 C9 C11 -169.5(2)
C14 C8 C9 C10 -177.1(2)
C7 C8 C9 C10 61.2(3)
C6 C5 C10 C1 133.9(3)
C4 C5 C10 C1 -46.8(3)
C6 C5 C10 C19 -107.2(3)
C4 C5 C10 C19 72.0(3)
C6 C5 C10 C9 15.7(4)
C4 C5 C10 C9 -165.0(2)
C2 C1 C10 C5 49.0(4)
C2 C1 C10 C19 -69.4(3)
C2 C1 C10 C9 168.4(2)
C11 C9 C10 C5 -176.3(2)
C8 C9 C10 C5 -46.7(3)
C11 C9 C10 C1 65.4(3)
C8 C9 C10 C1 -165.1(2)
C11 C9 C10 C19 -55.2(3)
C8 C9 C10 C19 74.4(3)
C8 C9 C11 C12 45.6(3)
C10 C9 C11 C12 174.5(2)
C9 C11 C12 C13 -51.1(3)
C11 C12 C13 C18 -66.6(3)
C11 C12 C13 C17 169.8(2)
C11 C12 C13 C14 58.7(3)
C7 C8 C14 C13 -179.0(2)
C9 C8 C14 C13 60.6(3)
C7 C8 C14 C15 -52.2(3)
C9 C8 C14 C15 -172.6(2)
C12 C13 C14 C8 -67.1(3)
C18 C13 C14 C8 56.2(3)
C17 C13 C14 C8 168.2(2)
C12 C13 C14 C15 157.3(2)
C18 C13 C14 C15 -79.3(3)
C17 C13 C14 C15 32.6(2)
C8 C14 C15 C16 -162.6(2)
C13 C14 C15 C16 -32.5(3)
C14 C15 C16 C17 19.8(3)
C15 C16 C17 N17A 167.5(3)
C15 C16 C17 C13 1.2(3)
C12 C13 C17 C16 -136.4(3)
C18 C13 C17 C16 97.2(3)
C14 C13 C17 C16 -21.5(3)
C12 C13 C17 N17A 56.6(4)
C18 C13 C17 N17A -69.8(3)
C14 C13 C17 N17A 171.5(2)
C16 C17 N17A N17B 151.3(3)
C13 C17 N17A N17B -43.7(4)
C16 C17 N17A C17G -39.3(5)
C13 C17 N17A C17G 125.7(3)
C17G N17A N17B C17A 0.8(4)
C17 N17A N17B C17A 172.0(3)
N17A N17B C17A C17B -0.9(4)
N17B C17A C17B C17C -178.0(4)
N17B C17A C17B C17G 0.7(4)
C17G C17B C17C C17D 0.2(5)
C17A C17B C17C C17D 178.8(4)
C17B C17C C17D C17E 0.3(6)
C17C C17D C17E C17F 0.0(6)
C17D C17E C17F C17G -0.7(5)
N17B N17A C17G C17F 179.4(3)
C17 N17A C17G C17F 9.2(5)
N17B N17A C17G C17B -0.4(3)
C17 N17A C17G C17B -170.5(3)
C17E C17F C17G N17A -178.5(3)
C17E C17F C17G C17B 1.2(5)
C17C C17B C17G N17A 178.8(3)
C17A C17B C17G N17A -0.2(3)
C17C C17B C17G C17F -1.0(5)
C17A C17B C17G C17F -179.9(3)

loop_
_cod_related_entry_id
_cod_related_entry_database
_cod_related_entry_code
1 ChemSpider 21194841
